data_8101152
loop_
_publ_author_name
'Z\"urcher, Fabio'
'Wengert, Steffen'
'Nesper, Reinhard'

_publ_section_title
;
Crystal structure of barium dimagnesium dilithium disilicide, 
BaMg~2~Li~2~Si~2~, and of barium dimagnesium dilithium digermanide, 
BaLi~2~Mg~2~Ge~2~
;
_journal_issue 4
_journal_name_full 'Zeitschrift f\"ur Kristallographie - New Crystal Structures'
_journal_page_first 503
_journal_page_last 504
_journal_volume 216
_journal_year 2001
_chemical_formula_moiety BaMg2Li2Si2
_chemical_formula_structural 'BaMg2 Li2 Si2'
_chemical_formula_sum 'Ba Li2 Mg2 Si2'
_chemical_formula_weight 256.02
_space_group_IT_number 166
_symmetry_cell_setting trigonal
_symmetry_space_group_name_Hall '-R 3 2"'
_symmetry_space_group_name_H-M 'R -3 m :H'
_cell_angle_alpha 90.00
_cell_angle_beta 90.00
_cell_angle_gamma 120.00
_cell_formula_units_Z 3
_cell_length_a 4.578(2)
_cell_length_b 4.578(2)
_cell_length_c 26.052(13)
_cell_measurement_temperature 293(2)
_cell_volume 472.9(4)
_diffrn_ambient_temperature 293(2)
_exptl_crystal_density_diffrn 2.697
_cod_original_sg_symbol_H-M 'R -3 m'
_cod_database_code 8101152

loop_
_symmetry_equiv_pos_as_xyz
'x, y, z'
'-y, x-y, z'
'-x+y, -x, z'
'-y, -x, z'
'-x+y, y, z'
'x, x-y, z'
'x+2/3, y+1/3, z+1/3'
'-y+2/3, x-y+1/3, z+1/3'
'-x+y+2/3, -x+1/3, z+1/3'
'-y+2/3, -x+1/3, z+1/3'
'-x+y+2/3, y+1/3, z+1/3'
'x+2/3, x-y+1/3, z+1/3'
'x+1/3, y+2/3, z+2/3'
'-y+1/3, x-y+2/3, z+2/3'
'-x+y+1/3, -x+2/3, z+2/3'
'-y+1/3, -x+2/3, z+2/3'
'-x+y+1/3, y+2/3, z+2/3'
'x+1/3, x-y+2/3, z+2/3'
'-x, -y, -z'
'y, -x+y, -z'
'x-y, x, -z'
'y, x, -z'
'x-y, -y, -z'
'-x, -x+y, -z'
'-x+2/3, -y+1/3, -z+1/3'
'y+2/3, -x+y+1/3, -z+1/3'
'x-y+2/3, x+1/3, -z+1/3'
'y+2/3, x+1/3, -z+1/3'
'x-y+2/3, -y+1/3, -z+1/3'
'-x+2/3, -x+y+1/3, -z+1/3'
'-x+1/3, -y+2/3, -z+2/3'
'y+1/3, -x+y+2/3, -z+2/3'
'x-y+1/3, x+2/3, -z+2/3'
'y+1/3, x+2/3, -z+2/3'
'x-y+1/3, -y+2/3, -z+2/3'
'-x+1/3, -x+y+2/3, -z+2/3'

loop_
_atom_site_label
_atom_site_type_symbol
_atom_site_fract_x
_atom_site_fract_y
_atom_site_fract_z
_atom_site_U_iso_or_equiv
_atom_site_adp_type
_atom_site_occupancy
_atom_site_symmetry_multiplicity
_atom_site_calc_flag
_atom_site_refinement_flags
_atom_site_disorder_assembly
_atom_site_disorder_group
Ba Ba 0.0000 0.0000 0.0000 0.01418(7) Uani 1 3 d S . .
Mg Mg 0.0000 0.0000 0.86439(3) 0.01347(11) Uani 1 6 d S . .
Li Li 0.0000 0.0000 0.42941(16) 0.0221(8) Uani 1 6 d S . .
Si Si 0.0000 0.0000 0.757900(18) 0.01047(9) Uani 1 6 d S . .

loop_
_atom_site_aniso_label
_atom_site_aniso_U_11
_atom_site_aniso_U_22
_atom_site_aniso_U_33
_atom_site_aniso_U_23
_atom_site_aniso_U_13
_atom_site_aniso_U_12
Ba 0.01553(7) 0.01553(7) 0.01146(8) 0.000 0.000 0.00777(3)
Mg 0.01375(16) 0.01375(16) 0.0129(3) 0.000 0.000 0.00688(8)
Li 0.0148(9) 0.0148(9) 0.037(2) 0.000 0.000 0.0074(5)
Si 0.00981(11) 0.00981(11) 0.01178(18) 0.000 0.000 0.00491(6)

loop_
_geom_bond_atom_site_label_1
_geom_bond_atom_site_label_2
_geom_bond_distance
_geom_bond_site_symmetry_2
_geom_bond_publ_flag
Ba Mg 3.5330(19) 19_556 ?
Ba Mg 3.5330(19) . ?
Ba Si 3.5547(12) 7 ?
Ba Si 3.5547(12) 7_445 ?
Ba Si 3.5547(12) 7_455 ?
Ba Si 3.5548(12) 31_445 ?
Ba Si 3.5548(12) 31 ?
Ba Si 3.5548(12) 31_545 ?
Ba Li 3.640(3) 31 ?
Ba Li 3.640(3) 31_445 ?
Ba Li 3.640(3) 31_545 ?
Ba Li 3.640(3) 7_445 ?
Ba Li 3.640(3) 7 ?
Ba Li 3.640(3) 7_455 ?
Ba Ba 4.578(2) 1_445 ?
Ba Ba 4.578(2) 1_665 ?
Ba Ba 4.578(2) 1_655 ?
Ba Ba 4.578(2) 1_455 ?
Ba Ba 4.578(2) 1_545 ?
Ba Ba 4.578(2) 1_565 ?
Mg Si 2.7743(16) . ?
Mg Li 2.8369(19) 7 ?
Mg Li 2.8369(19) 7_445 ?
Mg Li 2.8369(19) 7_455 ?
Mg Si 2.8850(11) 31 ?
Mg Si 2.8850(11) 31_445 ?
Mg Si 2.8851(11) 31_545 ?
Mg Mg 3.0993(13) 31_445 ?
Mg Mg 3.0993(13) 31 ?
Mg Mg 3.0993(13) 31_545 ?
Mg Li 3.742(3) 25_445 ?
Mg Li 3.742(3) 25 ?
Mg Li 3.742(3) 25_455 ?
Mg Mg 4.578(2) 1_665 ?
Mg Mg 4.578(2) 1_445 ?
Mg Mg 4.578(2) 1_565 ?
Mg Mg 4.578(2) 1_655 ?
Mg Mg 4.578(2) 1_455 ?
Mg Mg 4.578(2) 1_545 ?
Li Si 2.6463(12) 25 ?
Li Si 2.6463(12) 25_445 ?
Li Si 2.6463(12) 25_455 ?
Li Mg 2.8369(19) 13_444 ?
Li Mg 2.8369(19) 13_554 ?
Li Mg 2.8370(19) 13_544 ?
Li Ba 3.640(3) 13_554 ?
Li Ba 3.640(3) 13_444 ?
Li Ba 3.640(3) 13_544 ?
Li Li 3.678(9) 19 ?
Li Mg 3.742(3) 25_445 ?
Li Mg 3.742(3) 25 ?
Li Mg 3.742(3) 25_455 ?
Li Li 4.578(2) 1_665 ?
Li Li 4.578(2) 1_445 ?
Li Li 4.578(2) 1_565 ?
Li Li 4.578(2) 1_655 ?
Li Li 4.578(2) 1_455 ?
Li Li 4.578(2) 1_545 ?
Li Si 4.633(4) 13_444 ?
Si Li 2.6463(12) 25 ?
Si Li 2.6463(12) 25_445 ?
Si Li 2.6463(12) 25_455 ?
Si Mg 2.8850(11) 31 ?
Si Mg 2.8850(11) 31_445 ?
Si Mg 2.8850(11) 31_545 ?
Si Ba 3.5549(12) 13_444 ?
Si Ba 3.5549(12) 13_554 ?
Si Ba 3.5549(12) 13_544 ?
Si Si 4.578(2) 1_665 ?
Si Si 4.578(2) 1_445 ?
Si Si 4.578(2) 1_565 ?
Si Si 4.578(2) 1_655 ?
Si Si 4.578(2) 1_455 ?
Si Si 4.578(2) 1_545 ?
Si Li 4.633(4) 7 ?
Si Li 4.633(4) 7_445 ?
Si Li 4.633(4) 7_455 ?
Si Si 4.7365(19) 31 ?
